data_7712173
loop_
_publ_author_name
'Liu, Xiao-Xue'
'Wang, Zi-Rui'
'Chen, Guang-Hui'
'Li, Qiao-Hong'
'Tao, Jun'
'Zhang, Lei'

_publ_section_title
;
 Cu<sub>4</sub>Ti<sub>4</sub>-oxo clusters functionalized by <i>in
 situ</i> - generated 2,2'-biphenolate ligands from the oxidative coupling
 of phenols.
;
_journal_issue 7
_journal_name_full 'Dalton transactions (Cambridge, England : 2003)'
_journal_page_first 1857
_journal_page_last 1860
_journal_paper_doi 10.1039/d2dt03756d
_journal_volume 52
_journal_year 2023
_chemical_formula_moiety 'C8 H12 Cu1 N4, C72 H51 O16 Ti4, 0.333(C6 H9 N3)'
_chemical_formula_sum 'C82 H66 Cu N5 O16 Ti4'
_chemical_formula_weight 1632.53
_space_group_crystal_system trigonal
_space_group_IT_number 158
_space_group_name_Hall 'P 3 -2"c'
_space_group_name_H-M_alt 'P 3 c 1'
_atom_sites_solution_hydrogens geom
_audit_creation_date 2022-12-15
_audit_creation_method
;
Olex2 1.5
(compiled 2022.04.07 svn.rca3783a0 for OlexSys, GUI svn.r6498)
;
_audit_update_record
;
2022-12-22 deposited with the CCDC.	2022-12-30 downloaded from the CCDC.
;
_cell_angle_alpha 90
_cell_angle_beta 90
_cell_angle_gamma 120
_cell_formula_units_Z 2
_cell_length_a 13.05240(10)
_cell_length_b 13.05240(10)
_cell_length_c 24.5902(2)
_cell_measurement_reflns_used 69483
_cell_measurement_temperature 100.00(10)
_cell_measurement_theta_max 60.6650
_cell_measurement_theta_min 3.1240
_cell_volume 3628.05(5)
_computing_cell_refinement 'CrysAlisPro 1.171.41.93a (Rigaku OD, 2020)'
_computing_data_collection 'CrysAlisPro 1.171.41.93a (Rigaku OD, 2020)'
_computing_data_reduction 'CrysAlisPro 1.171.41.93a (Rigaku OD, 2020)'
_computing_molecular_graphics 'Olex2 1.5 (Dolomanov et al., 2009)'
_computing_publication_material 'Olex2 1.5 (Dolomanov et al., 2009)'
_computing_structure_refinement 'SHELXL 2018/1 (Sheldrick, 2015)'
_computing_structure_solution 'ShelXT (Sheldrick, 2015)'
_diffrn_ambient_temperature 100.15
_diffrn_detector_area_resol_mean 10.0000
_diffrn_detector_type HyPix
_diffrn_measured_fraction_theta_full 1.000
_diffrn_measured_fraction_theta_max 0.996
_diffrn_measurement_details
;
List of Runs (angles in degrees, time in seconds):

  # Type    Start    End  Width  t~exp~   \w     \q     \k     \f   Frames
#--------------------------------------------------------------------------
  1  \w     50.00  76.00   0.50    0.23    --   73.53  77.00  30.00   52
  2  \w     50.00  76.00   0.50    0.23    --   73.53  77.00  90.00   52
  3  \w     50.00 147.00   0.50    0.23    --   73.53  77.00 150.00  194
  4  \w    115.00 141.00   0.50    0.23    --   73.53  77.00  30.00   52
  5  \w    113.00 139.00   0.50    0.23    --   73.53  77.00  60.00   52
  6  \w    114.00 147.00   0.50    0.23    --   73.53  77.00 -60.00   66
  7  \w     50.00  94.00   0.50    0.23    --   73.53  77.00 -60.00   88
  8  \w     50.00  83.00   0.50    0.23    --   73.53  77.00 -90.00   66
  9  \w     50.00  75.00   0.50    0.23    --   73.53  77.00-120.00   50
 10  \w     50.00  75.00   0.50    0.23    --   73.53  77.00-150.00   50
 11  \w     50.00  83.00   0.50    0.23    --   73.53  77.00-180.00   66
 12  \w     51.00 114.00   0.50    0.23    --   73.53  75.00 -27.89  126
 13  \w     51.00  77.00   0.50    0.23    --   73.53  74.00 -75.44   52
 14  \w     50.00  75.00   0.50    0.23    --   73.53  77.00   0.00   50
 15  \w     51.00  77.00   0.50    0.23    --   73.53  73.00 -63.19   52
 16  \w     51.00  76.00   0.50    0.23    --   73.53  75.00  15.40   50
 17  \w     51.00  80.00   0.50    0.23    --   73.53  73.00  49.84   58
 18  \w     50.00  82.00   0.50    0.23    --   73.53  77.00  60.00   64
 19  \w     50.00  75.00   0.50    0.23    --   73.53  77.00 120.00   50
 20  \w     51.00  78.00   0.50    0.23    --   73.53  73.00 113.43   54
 21  \w     52.00  78.00   0.50    0.23    --   73.53  71.00 172.38   52
 22  \w     52.00 103.00   0.50    0.23    --   73.53  72.00 126.57  102
 23  \w    106.00 140.00   0.50    0.23    --   73.53  71.00 172.38   68
 24  \w    100.00 147.00   0.50    0.23    --   73.53  73.00 -63.19   94
 25  \w    122.00 147.00   0.50    0.23    --   73.53  73.00-116.88   50
 26  \w    105.00 146.00   0.50    0.23    --   73.53  57.00-120.00   82
 27  \w     59.00 103.00   0.50    0.23    --   73.53  48.00 -86.64   88
 28  \w     57.00  82.00   0.50    0.23    --   73.53  57.00-120.00   50
 29  \w     51.00  79.00   0.50    0.23    --   73.53  73.00-116.88   56
 30  \w     59.00 147.00   0.50    0.23    --   73.53  41.00 -29.00  176
 31  \w     59.00 140.00   0.50    0.23    --   73.53  38.00 150.00  162
 32  \w     41.00  66.00   0.50    0.05    --   -0.62  38.00  60.00   50
 33  \w    -14.00  40.00   0.50    0.05    --   -0.62  38.00  60.00  108
 34  \w    -12.00  32.00   0.50    0.05    --   -0.62  41.00 -29.00   88
 35  \w     38.00  68.00   0.50    0.05    --   -0.62  41.00 -29.00   60
 36  \w     47.00  73.00   0.50    0.05    --   -0.62  38.00-120.00   52
 37  \w    -15.00  31.00   0.50    0.05    --   -0.62  38.00-120.00   92
 38  \w    -91.00  -9.00   0.50    0.23    --  -74.78  57.00 -30.00  164
 39  \w    -90.00  -2.00   0.50    0.23    --  -74.78  57.00 -90.00  176
 40  \w    -72.00  -3.00   0.50    0.23    --  -74.78  41.00 -29.00  138
 41  \w   -148.00 -51.00   0.50    0.23    --  -74.78 -77.00  60.00  194
 42  \w   -147.00 -51.00   0.50    0.23    --  -74.78 -77.00 -90.00  192
 43  \w    -77.00 -51.00   0.50    0.23    --  -74.78 -78.00-127.32   52
 44  \w    -76.00 -51.00   0.50    0.23    --  -74.78 -77.00-180.00   50
 45  \w   -119.00 -94.00   0.50    0.23    --  -74.78 -77.00-180.00   50
 46  \w    -77.00 -52.00   0.50    0.23    --  -74.78 -74.00  -3.18   50
 47  \w    -78.00 -53.00   0.50    0.23    --  -74.78 -73.00 -23.50   50
 48  \w   -143.00-118.00   0.50    0.23    --  -74.78 -73.00 -23.50   50
 49  \w   -147.00 -54.00   0.50    0.23    --  -74.78 -69.00  32.65  186
 50  \w    -77.00 -51.00   0.50    0.23    --  -74.78 -76.00  79.15   52
 51  \w    -77.00 -52.00   0.50    0.23    --  -74.78 -74.00 139.88   50
 52  \w    -82.00 -57.00   0.50    0.23    --  -74.78 -62.00 141.35   50
 53  \w   -124.00 -64.00   0.50    0.23    --  -74.78 -41.00 177.00  120
 54  \w   -148.00-123.00   0.50    0.23    --  -74.78 -62.00 141.35   50
 55  \w   -123.00 -80.00   0.50    0.23    --  -74.78 -76.00  79.15   86
 56  \w    -64.00 -31.00   0.50    0.05    --   -0.62 -41.00 177.00   66
 57  \w    -73.00  15.00   0.50    0.05    --   -0.62 -77.00 120.00  176
 58  \w    -67.00   6.00   0.50    0.05    --   -0.62 -57.00  30.00  146
 59  \w    -24.00  12.00   0.50    0.05    --   -0.62 -41.00 177.00   72
 60  \w   -108.00 -23.00   0.50    0.23    --  -74.78 125.00 -60.00  170
 61  \w    -90.00 -34.00   0.50    0.23    --  -74.78 125.00 -30.00  112
 62  \w    -62.00  22.00   0.50    0.05    --   -0.62 -77.00 -60.00  168
 63  \w     14.00  39.00   0.50    0.05    --   -0.62-112.00-101.97   50
 64  \w     20.00 108.00   0.50    0.23    --   73.53-125.00  90.00  176
 65  \w     82.00 108.00   0.50    0.23    --   73.53-125.00-120.00   52
 66  \w     63.00  99.00   0.50    0.23    --   73.53-125.00-180.00   72
 67  \w     28.00  54.00   0.50    0.23    --   73.53-125.00-180.00   52
 68  \w     27.00  71.00   0.50    0.23    --   73.53-125.00-120.00   88
 69  \w      1.00  90.00   0.50    0.23    --   73.53 -57.00  90.00  178
 70  \w      1.00 106.00   0.50    0.23    --   73.53 -99.00 120.00  210
 71  \w     25.00  64.00   0.50    0.23    --   73.53 -41.00 177.00   78
;
_diffrn_measurement_device 'four-circle diffractometer'
_diffrn_measurement_device_type 'ROD, Synergy Custom system, HyPix'
_diffrn_measurement_method '\w scans'
_diffrn_radiation_type GaK\a
_diffrn_radiation_wavelength 1.3405
_diffrn_reflns_av_R_equivalents 0.0529
_diffrn_reflns_av_unetI/netI 0.0173
_diffrn_reflns_Laue_measured_fraction_full 1.000
_diffrn_reflns_Laue_measured_fraction_max 0.996
_diffrn_reflns_limit_h_max 16
_diffrn_reflns_limit_h_min -16
_diffrn_reflns_limit_k_max 16
_diffrn_reflns_limit_k_min -16
_diffrn_reflns_limit_l_max 31
_diffrn_reflns_limit_l_min -31
_diffrn_reflns_number 112846
_diffrn_reflns_point_group_measured_fraction_full 1.000
_diffrn_reflns_point_group_measured_fraction_max 0.996
_diffrn_reflns_theta_full 53.543
_diffrn_reflns_theta_max 60.796
_diffrn_reflns_theta_min 3.125
_exptl_absorpt_coefficient_mu 4.251
_exptl_absorpt_correction_T_max 1.00000
_exptl_absorpt_correction_T_min 0.74272
_exptl_absorpt_correction_type multi-scan
_exptl_absorpt_process_details
;
CrysAlisPro 1.171.41.93a (Rigaku Oxford Diffraction, 2020)
Empirical absorption correction using spherical harmonics,
implemented in SCALE3 ABSPACK scaling algorithm.
;
_exptl_crystal_colour red
_exptl_crystal_colour_primary red
_exptl_crystal_density_diffrn 1.494
_exptl_crystal_description block
_exptl_crystal_F_000 1676
_exptl_crystal_size_max 0.3
_exptl_crystal_size_mid 0.2
_exptl_crystal_size_min 0.1
_refine_diff_density_max 0.307
_refine_diff_density_min -0.427
_refine_diff_density_rms 0.041
_refine_ls_abs_structure_details
;
 Refined as an inversion twin.
;
_refine_ls_abs_structure_Flack 0.381(5)
_refine_ls_extinction_method none
_refine_ls_goodness_of_fit_ref 1.097
_refine_ls_hydrogen_treatment constr
_refine_ls_matrix_type full
_refine_ls_number_parameters 329
_refine_ls_number_reflns 5554
_refine_ls_number_restraints 1
_refine_ls_restrained_S_all 1.097
_refine_ls_R_factor_all 0.0265
_refine_ls_R_factor_gt 0.0262
_refine_ls_shift/su_max 0.001
_refine_ls_shift/su_mean 0.000
_refine_ls_structure_factor_coef Fsqd
_refine_ls_weighting_details 'w=1/[\s^2^(Fo^2^)+(0.0313P)^2^+1.2527P] where P=(Fo^2^+2Fc^2^)/3'
_refine_ls_weighting_scheme calc
_refine_ls_wR_factor_gt 0.0635
_refine_ls_wR_factor_ref 0.0636
_reflns_Friedel_coverage 0.997
_reflns_Friedel_fraction_full 1.000
_reflns_Friedel_fraction_max 0.996
_reflns_number_gt 5511
_reflns_number_total 5554
_reflns_threshold_expression 'I > 2\s(I)'
_cod_data_source_file d2dt03756d2.cif
_cod_data_source_block ptc-333
_cod_depositor_comments 'Adding full bibliography for 7712172--7712174.cif.'
_cod_original_cell_volume 3628.05(6)
_cod_database_code 7712173
_shelx_shelxl_version_number 2018/1
_shelx_space_group_comment
;
The symmetry employed for this shelxl refinement is uniquely defined
by the following loop, which should always be used as a source of
symmetry information in preference to the above space-group names.
They are only intended as comments.
;
_olex2_refinement_description
;
1. Twinned data refinement
 Scales: 0.619(5)
 0.381(5)
2. Fixed Uiso
 At 1.2 times of:
  All C(H) groups
 At 1.5 times of:
  All C(H,H,H) groups, All O(H) groups
3. Others
 Fixed Sof: H22A(0.33333) H22B(0.33333) H22C(0.33333) H5(0.75) H6(0.25)
 H26A(0.33333) H26B(0.33333) H26C(0.33333)
4.a Ternary CH refined with riding coordinates:
 O5(H5), O6(H6)
4.b Aromatic/amide H refined with riding coordinates:
 C2(H2), C5(H5A), C8(H8), C9(H9), C10(H10), C12(H12), C14(H14), C16(H16),
 C17(H17), C19(H19), C20(H20), C21(H21), C23(H23), C25(H25), C27(H27), C29(H29)
4.c Idealised Me refined as rotating group:
 C22(H22A,H22B,H22C), C30(H30A,H30B,H30C), C26(H26A,H26B,H26C)
;
_olex2_submission_special_instructions 'No special instructions were received'
_oxdiff_exptl_absorpt_empirical_details
;
Empirical correction (ABSPACK) includes:
- Absorption correction using spherical harmonics
- Frame scaling
;

loop_
_space_group_symop_operation_xyz
'x, y, z'
'-y, x-y, z'
'-x+y, -x, z'
'-y, -x, z+1/2'
'-x+y, y, z+1/2'
'x, x-y, z+1/2'

loop_
_atom_site_label
_atom_site_type_symbol
_atom_site_fract_x
_atom_site_fract_y
_atom_site_fract_z
_atom_site_U_iso_or_equiv
_atom_site_adp_type
_atom_site_occupancy
_atom_site_site_symmetry_order
_atom_site_calc_flag
_atom_site_refinement_flags_posn
_atom_site_refinement_flags_adp
_atom_site_refinement_flags_occupancy
_atom_site_disorder_assembly
_atom_site_disorder_group
Cu1 Cu 0.000000 0.000000 0.67243(4) 0.0518(3) Uani 1 3 d S T P . .
N1 N 0.000000 0.000000 0.5896(2) 0.0497(13) Uani 1 3 d S T P . .
N2 N 0.1322(3) -0.0305(3) 0.68576(14) 0.0561(8) Uani 1 1 d . . . . .
C1 C 0.000000 0.000000 0.5437(2) 0.0325(11) Uani 1 3 d S T P . .
C22 C 0.000000 0.000000 0.4854(2) 0.0485(15) Uani 1 3 d S T P . .
H22A H -0.077894 -0.060402 0.472131 0.073 Uiso 0.3333 1 calc R U P A -1
H22B H 0.060402 -0.017493 0.472131 0.073 Uiso 0.3333 1 calc R U P A -1
H22C H 0.017493 0.077894 0.472131 0.073 Uiso 0.3333 1 calc R U P A -1
C28 C 0.2084(4) -0.0486(4) 0.67912(18) 0.0587(11) Uani 1 1 d . . . . .
C30 C 0.3043(4) -0.0725(4) 0.6689(2) 0.0746(15) Uani 1 1 d . . . . .
H30A H 0.325770 -0.059416 0.630279 0.112 Uiso 1 1 calc R U . . .
H30B H 0.278579 -0.154714 0.678407 0.112 Uiso 1 1 calc R U . . .
H30C H 0.373004 -0.019281 0.691000 0.112 Uiso 1 1 calc R U . . .
Ti1 Ti 0.51674(4) 0.18829(4) 0.48829(2) 0.02009(9) Uani 1 1 d . . . . .
Ti2 Ti 0.666667 0.333333 0.38167(3) 0.01545(14) Uani 1 3 d S T P . .
O1 O 0.55517(15) 0.20409(14) 0.34453(7) 0.0179(3) Uani 1 1 d . . . . .
O2 O 0.54000(16) 0.47482(16) 0.52038(7) 0.0239(4) Uani 1 1 d . . . . .
O3 O 0.42702(17) 0.20780(17) 0.54030(8) 0.0254(4) Uani 1 1 d . . . . .
O4 O 0.39931(15) 0.09963(15) 0.43920(7) 0.0230(4) Uani 1 1 d . . . . .
O5 O 0.66273(15) 0.21840(16) 0.44174(7) 0.0227(4) Uani 1 1 d . . . . .
H5 H 0.660313 0.145299 0.427724 0.034 Uiso 0.75 1 calc R U P . .
O6 O 0.666667 0.333333 0.52650(14) 0.0252(7) Uani 1 3 d S T P . .
H6 H 0.666668 0.333334 0.567165 0.038 Uiso 0.75 3 calc R U P . .
C2 C 0.1752(2) 0.1160(2) 0.32563(11) 0.0252(5) Uani 1 1 d . . . . .
H2 H 0.122491 0.118432 0.299667 0.030 Uiso 1 1 calc R U . . .
C3 C 0.3964(2) 0.0102(2) 0.33535(11) 0.0215(5) Uani 1 1 d . . . . .
C4 C 0.4303(2) 0.2516(3) 0.59054(11) 0.0280(5) Uani 1 1 d . . . . .
C5 C 0.1864(2) 0.1660(2) 0.37639(12) 0.0264(5) Uani 1 1 d . . . . .
H5A H 0.142139 0.203490 0.385072 0.032 Uiso 1 1 calc R U . . .
C6 C 0.5186(2) 0.0903(2) 0.33437(10) 0.0193(5) Uani 1 1 d . . . . .
C7 C 0.4242(2) 0.4374(2) 0.51144(10) 0.0238(5) Uani 1 1 d . . . . .
C8 C 0.2407(2) 0.0624(2) 0.31258(11) 0.0225(5) Uani 1 1 d . . . . .
H8 H 0.233473 0.029327 0.277416 0.027 Uiso 1 1 calc R U . . .
C9 C 0.2621(2) 0.1616(2) 0.41480(11) 0.0247(5) Uani 1 1 d . . . . .
H9 H 0.269596 0.195840 0.449700 0.030 Uiso 1 1 calc R U . . .
C10 C 0.5989(2) 0.0542(2) 0.32069(12) 0.0269(6) Uani 1 1 d . . . . .
H10 H 0.681495 0.108910 0.321448 0.032 Uiso 1 1 calc R U . . .
C11 C 0.3170(2) 0.0566(2) 0.35040(11) 0.0208(5) Uani 1 1 d . . . . .
C12 C 0.2694(3) 0.4387(3) 0.45842(12) 0.0317(6) Uani 1 1 d . . . . .
H12 H 0.244808 0.463370 0.427127 0.038 Uiso 1 1 calc R U . . .
C13 C 0.3408(2) 0.3645(2) 0.55040(11) 0.0255(5) Uani 1 1 d . . . . .
C14 C 0.2222(2) 0.3305(3) 0.54257(12) 0.0311(6) Uani 1 1 d . . . . .
H14 H 0.165040 0.281200 0.568651 0.037 Uiso 1 1 calc R U . . .
C15 C 0.3271(2) 0.1067(2) 0.40187(10) 0.0210(5) Uani 1 1 d . . . . .
C16 C 0.3890(2) 0.4740(2) 0.46521(12) 0.0277(5) Uani 1 1 d . . . . .
H16 H 0.445605 0.522305 0.438691 0.033 Uiso 1 1 calc R U . . .
C17 C 0.3569(3) -0.1062(3) 0.32030(16) 0.0409(8) Uani 1 1 d . . . . .
H17 H 0.274594 -0.161911 0.320270 0.049 Uiso 1 1 calc R U . . .
C18 C 0.3829(2) 0.3263(2) 0.59819(11) 0.0272(5) Uani 1 1 d . . . . .
C19 C 0.1865(3) 0.3680(3) 0.49699(13) 0.0334(6) Uani 1 1 d . . . . .
H19 H 0.105585 0.345207 0.492339 0.040 Uiso 1 1 calc R U . . .
C20 C 0.3842(3) 0.3681(3) 0.65017(12) 0.0355(7) Uani 1 1 d . . . . .
H20 H 0.352053 0.418331 0.656058 0.043 Uiso 1 1 calc R U . . .
C21 C 0.4788(3) 0.2657(3) 0.68554(13) 0.0431(8) Uani 1 1 d . . . . .
H21 H 0.511897 0.245769 0.715300 0.052 Uiso 1 1 calc R U . . .
C23 C 0.5576(3) -0.0619(3) 0.30601(19) 0.0468(9) Uani 1 1 d . . . . .
H23 H 0.611882 -0.087280 0.296367 0.056 Uiso 1 1 calc R U . . .
C25 C 0.4786(3) 0.2215(3) 0.63403(12) 0.0356(6) Uani 1 1 d . . . . .
H25 H 0.511111 0.171366 0.628543 0.043 Uiso 1 1 calc R U . . .
C27 C 0.4315(3) 0.3378(3) 0.69390(13) 0.0435(8) Uani 1 1 d . . . . .
H27 H 0.431238 0.366903 0.729283 0.052 Uiso 1 1 calc R U . . .
C29 C 0.4370(3) -0.1419(3) 0.3053(2) 0.0610(13) Uani 1 1 d . . . . .
H29 H 0.408994 -0.221370 0.294428 0.073 Uiso 1 1 calc R U . . .
N3 N 0.333333 0.666667 0.6680(2) 0.0587(16) Uani 1 3 d S T P . .
C24 C 0.333333 0.666667 0.6221(3) 0.0361(11) Uani 1 3 d S T P . .
C26 C 0.333333 0.666667 0.5633(2) 0.0408(12) Uani 1 3 d S T P . .
H26A H 0.341041 0.600048 0.550046 0.061 Uiso 0.3333 1 calc R U P B -1
H26B H 0.399952 0.740993 0.550046 0.061 Uiso 0.3333 1 calc R U P B -1
H26C H 0.259007 0.658959 0.550046 0.061 Uiso 0.3333 1 calc R U P B -1

loop_
_atom_site_aniso_label
_atom_site_aniso_U_11
_atom_site_aniso_U_22
_atom_site_aniso_U_33
_atom_site_aniso_U_23
_atom_site_aniso_U_13
_atom_site_aniso_U_12
Cu1 0.0626(4) 0.0626(4) 0.0302(4) 0.000 0.000 0.0313(2)
N1 0.059(2) 0.059(2) 0.031(3) 0.000 0.000 0.0296(11)
N2 0.067(2) 0.059(2) 0.0421(18) -0.0091(15) -0.0170(15) 0.0320(18)
C1 0.0301(16) 0.0301(16) 0.037(3) 0.000 0.000 0.0150(8)
C22 0.057(2) 0.057(2) 0.032(3) 0.000 0.000 0.0285(12)
C28 0.069(3) 0.047(2) 0.058(2) -0.0155(18) -0.028(2) 0.028(2)
C30 0.064(3) 0.053(2) 0.110(4) -0.024(3) -0.032(3) 0.031(2)
Ti1 0.0212(2) 0.0193(2) 0.02095(18) 0.00158(17) -0.00080(17) 0.01101(16)
Ti2 0.01304(18) 0.01304(18) 0.0203(3) 0.000 0.000 0.00652(9)
O1 0.0141(7) 0.0152(8) 0.0229(9) -0.0013(6) -0.0009(6) 0.0062(6)
O2 0.0212(9) 0.0259(9) 0.0252(9) 0.0000(7) 0.0038(7) 0.0122(8)
O3 0.0270(9) 0.0278(9) 0.0247(9) 0.0029(7) 0.0040(7) 0.0161(8)
O4 0.0210(8) 0.0195(8) 0.0279(9) 0.0018(7) -0.0033(7) 0.0097(7)
O5 0.0193(8) 0.0248(9) 0.0227(9) 0.0016(7) -0.0006(7) 0.0099(7)
O6 0.0261(10) 0.0261(10) 0.0234(15) 0.000 0.000 0.0131(5)
C2 0.0136(11) 0.0241(12) 0.0341(14) 0.0046(10) -0.0016(10) 0.0065(10)
C3 0.0168(11) 0.0171(11) 0.0291(12) 0.0007(9) -0.0018(9) 0.0074(9)
C4 0.0261(13) 0.0304(14) 0.0245(13) 0.0046(10) 0.0067(10) 0.0118(11)
C5 0.0155(11) 0.0248(12) 0.0395(15) 0.0016(11) 0.0017(10) 0.0104(10)
C6 0.0173(11) 0.0156(11) 0.0231(11) 0.0006(9) -0.0023(9) 0.0070(9)
C7 0.0220(12) 0.0246(12) 0.0268(13) -0.0049(10) 0.0024(10) 0.0132(10)
C8 0.0144(10) 0.0188(11) 0.0289(13) 0.0012(9) -0.0011(9) 0.0043(9)
C9 0.0205(12) 0.0229(12) 0.0286(13) 0.0003(10) 0.0018(10) 0.0092(10)
C10 0.0186(12) 0.0210(12) 0.0417(15) 0.0009(10) -0.0013(10) 0.0102(10)
C11 0.0115(10) 0.0151(10) 0.0299(13) 0.0025(9) 0.0000(9) 0.0023(9)
C12 0.0332(14) 0.0357(15) 0.0344(15) -0.0071(12) -0.0061(12) 0.0233(12)
C13 0.0229(12) 0.0261(13) 0.0290(13) -0.0050(10) 0.0037(10) 0.0133(10)
C14 0.0217(13) 0.0314(14) 0.0394(16) -0.0060(12) 0.0051(11) 0.0127(11)
C15 0.0132(10) 0.0163(10) 0.0291(13) 0.0036(9) 0.0003(9) 0.0039(9)
C16 0.0295(13) 0.0278(13) 0.0303(13) -0.0011(10) 0.0021(11) 0.0178(11)
C17 0.0183(12) 0.0153(12) 0.083(3) -0.0056(14) -0.0007(14) 0.0036(11)
C18 0.0216(12) 0.0291(13) 0.0259(13) 0.0014(10) 0.0070(10) 0.0089(11)
C19 0.0246(13) 0.0359(15) 0.0452(16) -0.0086(13) -0.0035(12) 0.0192(12)
C20 0.0292(14) 0.0417(17) 0.0293(15) -0.0038(12) 0.0087(11) 0.0131(13)
C21 0.0394(17) 0.0529(19) 0.0267(14) 0.0113(14) 0.0027(13) 0.0153(15)
C23 0.0246(14) 0.0209(14) 0.100(3) -0.0055(16) 0.0031(16) 0.0150(12)
C25 0.0359(16) 0.0418(16) 0.0294(14) 0.0112(13) 0.0062(12) 0.0196(14)
C27 0.0381(17) 0.053(2) 0.0236(14) -0.0026(13) 0.0059(12) 0.0115(15)
C29 0.0300(17) 0.0166(14) 0.135(4) -0.0139(18) 0.000(2) 0.0109(13)
N3 0.067(3) 0.067(3) 0.042(3) 0.000 0.000 0.0334(13)
C24 0.0308(16) 0.0308(16) 0.047(3) 0.000 0.000 0.0154(8)
C26 0.0415(19) 0.0415(19) 0.039(3) 0.000 0.000 0.0208(9)

loop_
_atom_type_symbol
_atom_type_description
_atom_type_scat_dispersion_real
_atom_type_scat_dispersion_imag
_atom_type_scat_source
C C 0.0150 0.0070 'International Tables Vol C Tables 4.2.6.8 and 6.1.1.4'
H H 0.0000 0.0000 'International Tables Vol C Tables 4.2.6.8 and 6.1.1.4'
Cu Cu -2.8870 3.6900 'International Tables Vol C Tables 4.2.6.8 and 6.1.1.4'
N N 0.0250 0.0140 'International Tables Vol C Tables 4.2.6.8 and 6.1.1.4'
O O 0.0410 0.0250 'International Tables Vol C Tables 4.2.6.8 and 6.1.1.4'
Ti Ti 0.3610 1.4660 'International Tables Vol C Tables 4.2.6.8 and 6.1.1.4'

loop_
_geom_angle_atom_site_label_1
_geom_angle_atom_site_label_2
_geom_angle_atom_site_label_3
_geom_angle
_geom_angle_site_symmetry_1
_geom_angle_site_symmetry_3
_geom_angle_publ_flag
N2 Cu1 N1 99.51(10) 2 . ?
N2 Cu1 N1 99.51(10) . . ?
N2 Cu1 N1 99.51(10) 3 . ?
N2 Cu1 N2 117.33(6) 2 3 ?
N2 Cu1 N2 117.32(6) 3 . ?
N2 Cu1 N2 117.32(6) 2 . ?
C1 N1 Cu1 180.0 . . ?
C28 N2 Cu1 162.3(3) . . ?
N1 C1 C22 180.0 . . ?
C1 C22 H22A 109.5 . . ?
C1 C22 H22B 109.5 . . ?
C1 C22 H22C 109.5 . . ?
H22A C22 H22B 109.5 . . ?
H22A C22 H22C 109.5 . . ?
H22B C22 H22C 109.5 . . ?
N2 C28 C30 178.2(5) . . ?
C28 C30 H30A 109.5 . . ?
C28 C30 H30B 109.5 . . ?
C28 C30 H30C 109.5 . . ?
H30A C30 H30B 109.5 . . ?
H30A C30 H30C 109.5 . . ?
H30B C30 H30C 109.5 . . ?
Ti1 Ti1 Ti1 60.0 2_655 3_665 ?
Ti2 Ti1 Ti1 59.156(9) . 2_655 ?
Ti2 Ti1 Ti1 59.156(9) . 3_665 ?
O2 Ti1 Ti1 137.81(6) 2_655 3_665 ?
O2 Ti1 Ti1 85.55(6) 2_655 2_655 ?
O2 Ti1 Ti2 124.89(6) 2_655 . ?
O2 Ti1 O5 87.25(8) 2_655 . ?
O2 Ti1 O5 162.57(8) 2_655 3_665 ?
O2 Ti1 O6 99.00(8) 2_655 . ?
O3 Ti1 Ti1 84.27(6) . 3_665 ?
O3 Ti1 Ti1 124.42(6) . 2_655 ?
O3 Ti1 Ti2 136.10(6) . . ?
O3 Ti1 O2 98.23(8) . 2_655 ?
O3 Ti1 O4 98.98(9) . . ?
O3 Ti1 O5 97.34(8) . 3_665 ?
O3 Ti1 O5 160.50(8) . . ?
O3 Ti1 O6 86.33(9) . . ?
O4 Ti1 Ti1 135.77(6) . 2_655 ?
O4 Ti1 Ti1 124.08(6) . 3_665 ?
O4 Ti1 Ti2 84.64(6) . . ?
O4 Ti1 O2 97.30(8) . 2_655 ?
O4 Ti1 O5 98.87(8) . . ?
O4 Ti1 O5 87.95(8) . 3_665 ?
O4 Ti1 O6 161.95(9) . . ?
O5 Ti1 Ti1 36.90(5) 3_665 3_665 ?
O5 Ti1 Ti1 79.20(5) 3_665 2_655 ?
O5 Ti1 Ti1 79.24(5) . 3_665 ?
O5 Ti1 Ti1 36.98(5) . 2_655 ?
O5 Ti1 Ti2 38.82(5) 3_665 . ?
O5 Ti1 Ti2 38.80(5) . . ?
O5 Ti1 O5 75.50(10) . 3_665 ?
O5 Ti1 O6 74.30(8) . . ?
O5 Ti1 O6 74.22(8) 3_665 . ?
O6 Ti1 Ti1 38.89(5) . 3_665 ?
O6 Ti1 Ti1 38.89(5) . 2_655 ?
O6 Ti1 Ti2 79.71(8) . . ?
Ti1 Ti2 Ti1 61.687(17) 2_655 3_665 ?
Ti1 Ti2 Ti1 61.687(17) 2_655 . ?
Ti1 Ti2 Ti1 61.687(17) . 3_665 ?
O1 Ti2 Ti1 136.45(6) 3_665 2_655 ?
O1 Ti2 Ti1 84.02(5) 3_665 3_665 ?
O1 Ti2 Ti1 84.02(5) 2_655 2_655 ?
O1 Ti2 Ti1 84.02(5) . . ?
O1 Ti2 Ti1 125.95(5) 2_655 3_665 ?
O1 Ti2 Ti1 136.45(6) 2_655 . ?
O1 Ti2 Ti1 125.95(5) 3_665 . ?
O1 Ti2 Ti1 125.95(5) . 2_655 ?
O1 Ti2 Ti1 136.45(6) . 3_665 ?
O1 Ti2 O1 97.23(7) 2_655 3_665 ?
O1 Ti2 O1 97.23(7) . 2_655 ?
O1 Ti2 O1 97.23(7) . 3_665 ?
O1 Ti2 O5 88.17(7) 3_665 3_665 ?
O1 Ti2 O5 163.34(8) . 2_655 ?
O1 Ti2 O5 163.35(8) 3_665 . ?
O1 Ti2 O5 97.71(7) 3_665 2_655 ?
O1 Ti2 O5 97.71(7) 2_655 . ?
O1 Ti2 O5 97.71(7) . 3_665 ?
O1 Ti2 O5 163.34(8) 2_655 3_665 ?
O1 Ti2 O5 88.17(7) 2_655 2_655 ?
O1 Ti2 O5 88.17(7) . . ?
O5 Ti2 Ti1 38.74(5) . . ?
O5 Ti2 Ti1 38.74(5) 3_665 3_665 ?
O5 Ti2 Ti1 81.26(6) . 3_665 ?
O5 Ti2 Ti1 81.26(6) 2_655 . ?
O5 Ti2 Ti1 38.84(5) . 2_655 ?
O5 Ti2 Ti1 38.84(5) 3_665 . ?
O5 Ti2 Ti1 38.84(5) 2_655 3_665 ?
O5 Ti2 Ti1 38.74(5) 2_655 2_655 ?
O5 Ti2 Ti1 81.26(6) 3_665 2_655 ?
O5 Ti2 O5 75.46(8) . 2_655 ?
O5 Ti2 O5 75.46(8) 2_655 3_665 ?
O5 Ti2 O5 75.46(8) . 3_665 ?
C6 O1 Ti2 142.72(15) . . ?
C7 O2 Ti1 142.29(16) . 3_665 ?
C4 O3 Ti1 143.85(18) . . ?
C15 O4 Ti1 142.58(16) . . ?
Ti1 O5 Ti1 106.12(8) . 2_655 ?
Ti1 O5 Ti2 102.46(8) . . ?
Ti1 O5 H5 114.8 . . ?
Ti1 O5 H5 114.8 2_655 . ?
Ti2 O5 Ti1 102.33(8) . 2_655 ?
Ti2 O5 H5 114.8 . . ?
Ti1 O6 Ti1 102.22(10) . 3_665 ?
Ti1 O6 Ti1 102.22(10) 2_655 . ?
Ti1 O6 Ti1 102.22(10) 2_655 3_665 ?
Ti1 O6 H6 116.0 2_655 . ?
Ti1 O6 H6 116.0 3_665 . ?
Ti1 O6 H6 116.0 . . ?
C5 C2 H2 120.0 . . ?
C5 C2 C8 120.0(2) . . ?
C8 C2 H2 120.0 . . ?
C6 C3 C11 117.7(2) . . ?
C17 C3 C6 118.2(2) . . ?
C17 C3 C11 124.1(2) . . ?
O3 C4 C18 119.0(2) . . ?
O3 C4 C25 120.2(3) . . ?
C25 C4 C18 120.8(3) . . ?
C2 C5 H5A 119.8 . . ?
C2 C5 C9 120.3(2) . . ?
C9 C5 H5A 119.8 . . ?
O1 C6 C3 117.8(2) . . ?
O1 C6 C10 120.8(2) . . ?
C10 C6 C3 121.4(2) . . ?
O2 C7 C13 118.7(2) . . ?
O2 C7 C16 120.5(2) . . ?
C16 C7 C13 120.7(2) . . ?
C2 C8 H8 119.6 . . ?
C2 C8 C11 120.8(2) . . ?
C11 C8 H8 119.6 . . ?
C5 C9 H9 120.2 . . ?
C5 C9 C15 119.6(3) . . ?
C15 C9 H9 120.2 . . ?
C6 C10 H10 120.3 . . ?
C23 C10 C6 119.3(2) . . ?
C23 C10 H10 120.3 . . ?
C8 C11 C3 121.3(2) . . ?
C8 C11 C15 118.7(2) . . ?
C15 C11 C3 119.6(2) . . ?
C16 C12 H12 119.7 . . ?
C19 C12 H12 119.7 . . ?
C19 C12 C16 120.6(3) . . ?
C7 C13 C18 118.4(2) . . ?
C14 C13 C7 118.9(3) . . ?
C14 C13 C18 122.8(3) . . ?
C13 C14 H14 119.6 . . ?
C19 C14 C13 120.8(3) . . ?
C19 C14 H14 119.6 . . ?
O4 C15 C9 120.3(2) . . ?
O4 C15 C11 119.2(2) . . ?
C9 C15 C11 120.5(2) . . ?
C7 C16 C12 119.2(3) . . ?
C7 C16 H16 120.4 . . ?
C12 C16 H16 120.4 . . ?
C3 C17 H17 119.7 . . ?
C3 C17 C29 120.5(3) . . ?
C29 C17 H17 119.7 . . ?
C4 C18 C13 119.5(2) . . ?
C20 C18 C4 118.3(3) . . ?
C20 C18 C13 122.0(3) . . ?
C12 C19 C14 119.8(3) . . ?
C12 C19 H19 120.1 . . ?
C14 C19 H19 120.1 . . ?
C18 C20 H20 119.3 . . ?
C18 C20 C27 121.3(3) . . ?
C27 C20 H20 119.3 . . ?
C25 C21 H21 119.6 . . ?
C27 C21 H21 119.6 . . ?
C27 C21 C25 120.8(3) . . ?
C10 C23 H23 119.9 . . ?
C10 C23 C29 120.2(3) . . ?
C29 C23 H23 119.9 . . ?
C4 C25 H25 120.4 . . ?
C21 C25 C4 119.2(3) . . ?
C21 C25 H25 120.4 . . ?
C20 C27 H27 120.2 . . ?
C21 C27 C20 119.6(3) . . ?
C21 C27 H27 120.2 . . ?
C17 C29 H29 119.8 . . ?
C23 C29 C17 120.3(3) . . ?
C23 C29 H29 119.8 . . ?
N3 C24 C26 180.0 . . ?
C24 C26 H26A 109.5 . . ?
C24 C26 H26B 109.5 . . ?
C24 C26 H26C 109.5 . . ?
H26A C26 H26B 109.5 . . ?
H26A C26 H26C 109.5 . . ?
H26B C26 H26C 109.5 . . ?

loop_
_geom_bond_atom_site_label_1
_geom_bond_atom_site_label_2
_geom_bond_distance
_geom_bond_site_symmetry_2
_geom_bond_publ_flag
Cu1 N1 2.036(5) . ?
Cu1 N2 1.983(4) . ?
Cu1 N2 1.983(4) 2 ?
Cu1 N2 1.983(4) 3 ?
N1 C1 1.130(7) . ?
N2 C28 1.142(6) . ?
C1 C22 1.433(8) . ?
C22 H22A 0.9800 . ?
C22 H22B 0.9800 . ?
C22 H22C 0.9800 . ?
C28 C30 1.454(7) . ?
C30 H30A 0.9800 . ?
C30 H30B 0.9800 . ?
C30 H30C 0.9800 . ?
Ti1 Ti1 3.3357(7) 3_665 ?
Ti1 Ti1 3.3357(7) 2_655 ?
Ti1 Ti2 3.2531(7) . ?
Ti1 O2 1.8423(18) 2_655 ?
Ti1 O3 1.8358(19) . ?
Ti1 O4 1.8362(18) . ?
Ti1 O5 2.0885(18) 3_665 ?
Ti1 O5 2.0849(18) . ?
Ti1 O6 2.1428(16) . ?
Ti2 O1 1.8283(17) . ?
Ti2 O1 1.8283(17) 2_655 ?
Ti2 O1 1.8283(17) 3_665 ?
Ti2 O5 2.0876(19) 2_655 ?
Ti2 O5 2.0876(19) 3_665 ?
Ti2 O5 2.0876(19) . ?
O1 C6 1.337(3) . ?
O2 C7 1.354(3) . ?
O3 C4 1.353(3) . ?
O4 C15 1.352(3) . ?
O5 H5 1.0000 . ?
O6 H6 1.0000 . ?
C2 H2 0.9500 . ?
C2 C5 1.381(4) . ?
C2 C8 1.387(4) . ?
C3 C6 1.404(3) . ?
C3 C11 1.485(3) . ?
C3 C17 1.388(4) . ?
C4 C18 1.403(4) . ?
C4 C25 1.395(4) . ?
C5 H5A 0.9500 . ?
C5 C9 1.389(4) . ?
C6 C10 1.389(4) . ?
C7 C13 1.405(4) . ?
C7 C16 1.397(4) . ?
C8 H8 0.9500 . ?
C8 C11 1.392(3) . ?
C9 H9 0.9500 . ?
C9 C15 1.392(4) . ?
C10 H10 0.9500 . ?
C10 C23 1.379(4) . ?
C11 C15 1.401(4) . ?
C12 H12 0.9500 . ?
C12 C16 1.399(4) . ?
C12 C19 1.387(5) . ?
C13 C14 1.393(4) . ?
C13 C18 1.486(4) . ?
C14 H14 0.9500 . ?
C14 C19 1.393(4) . ?
C16 H16 0.9500 . ?
C17 H17 0.9500 . ?
C17 C29 1.390(5) . ?
C18 C20 1.387(4) . ?
C19 H19 0.9500 . ?
C20 H20 0.9500 . ?
C20 C27 1.392(5) . ?
C21 H21 0.9500 . ?
C21 C25 1.392(5) . ?
C21 C27 1.375(6) . ?
C23 H23 0.9500 . ?
C23 C29 1.387(5) . ?
C25 H25 0.9500 . ?
C27 H27 0.9500 . ?
C29 H29 0.9500 . ?
N3 C24 1.128(8) . ?
C24 C26 1.445(8) . ?
C26 H26A 0.9800 . ?
C26 H26B 0.9800 . ?
C26 H26C 0.9800 . ?

loop_
_geom_torsion_atom_site_label_1
_geom_torsion_atom_site_label_2
_geom_torsion_atom_site_label_3
_geom_torsion_atom_site_label_4
_geom_torsion
_geom_torsion_site_symmetry_1
_geom_torsion_site_symmetry_2
_geom_torsion_site_symmetry_3
_geom_torsion_site_symmetry_4
_geom_torsion_publ_flag
Ti1 Ti1 O3 C4 -14.2(3) 2_655 . . . ?
Ti1 Ti1 O3 C4 -61.5(3) 3_665 . . . ?
Ti1 Ti1 O4 C15 -16.1(3) 3_665 . . . ?
Ti1 Ti1 O4 C15 -96.3(3) 2_655 . . . ?
Ti1 Ti2 O1 C6 -23.3(3) 2_655 . . . ?
Ti1 Ti2 O1 C6 -71.6(3) . . . . ?
Ti1 Ti2 O1 C6 -108.3(3) 3_665 . . . ?
Ti1 O2 C7 C13 128.8(3) 3_665 . . . ?
Ti1 O2 C7 C16 -53.3(4) 3_665 . . . ?
Ti1 O3 C4 C18 130.0(3) . . . . ?
Ti1 O3 C4 C25 -50.9(4) . . . . ?
Ti1 O4 C15 C9 -49.0(4) . . . . ?
Ti1 O4 C15 C11 132.0(2) . . . . ?
Ti2 Ti1 O3 C4 -93.6(3) . . . . ?
Ti2 Ti1 O4 C15 -62.9(3) . . . . ?
Ti2 O1 C6 C3 137.0(2) . . . . ?
Ti2 O1 C6 C10 -46.1(4) . . . . ?
O1 Ti2 O1 C6 162.8(2) 3_665 . . . ?
O1 Ti2 O1 C6 64.5(3) 2_655 . . . ?
O1 C6 C10 C23 -174.6(3) . . . . ?
O2 Ti1 O3 C4 76.1(3) 2_655 . . . ?
O2 Ti1 O4 C15 172.6(3) 2_655 . . . ?
O2 C7 C13 C14 177.0(2) . . . . ?
O2 C7 C13 C18 -3.4(4) . . . . ?
O2 C7 C16 C12 -176.9(2) . . . . ?
O3 Ti1 O4 C15 73.0(3) . . . . ?
O3 C4 C18 C13 -5.7(4) . . . . ?
O3 C4 C18 C20 178.4(3) . . . . ?
O3 C4 C25 C21 -178.7(3) . . . . ?
O4 Ti1 O3 C4 174.9(3) . . . . ?
O5 Ti1 O3 C4 -96.1(3) 3_665 . . . ?
O5 Ti1 O3 C4 -29.2(5) . . . . ?
O5 Ti1 O4 C15 -99.1(3) . . . . ?
O5 Ti1 O4 C15 -24.1(3) 3_665 . . . ?
O5 Ti2 O1 C6 -33.0(3) . . . . ?
O5 Ti2 O1 C6 -43.6(4) 2_655 . . . ?
O5 Ti2 O1 C6 -108.1(3) 3_665 . . . ?
O6 Ti1 O3 C4 -22.5(3) . . . . ?
O6 Ti1 O4 C15 -33.0(4) . . . . ?
C2 C5 C9 C15 0.1(4) . . . . ?
C2 C8 C11 C3 -173.9(2) . . . . ?
C2 C8 C11 C15 -0.5(4) . . . . ?
C3 C6 C10 C23 2.2(5) . . . . ?
C3 C11 C15 O4 -7.6(3) . . . . ?
C3 C11 C15 C9 173.4(2) . . . . ?
C3 C17 C29 C23 1.1(7) . . . . ?
C4 C18 C20 C27 0.4(4) . . . . ?
C5 C2 C8 C11 1.0(4) . . . . ?
C5 C9 C15 O4 -178.6(2) . . . . ?
C5 C9 C15 C11 0.3(4) . . . . ?
C6 C3 C11 C8 112.0(3) . . . . ?
C6 C3 C11 C15 -61.4(3) . . . . ?
C6 C3 C17 C29 0.6(5) . . . . ?
C6 C10 C23 C29 -0.4(6) . . . . ?
C7 C13 C14 C19 0.0(4) . . . . ?
C7 C13 C18 C4 -65.6(3) . . . . ?
C7 C13 C18 C20 110.2(3) . . . . ?
C8 C2 C5 C9 -0.8(4) . . . . ?
C8 C11 C15 O4 178.8(2) . . . . ?
C8 C11 C15 C9 -0.2(4) . . . . ?
C10 C23 C29 C17 -1.2(7) . . . . ?
C11 C3 C6 O1 -3.1(3) . . . . ?
C11 C3 C6 C10 -179.9(3) . . . . ?
C11 C3 C17 C29 178.1(4) . . . . ?
C13 C7 C16 C12 1.0(4) . . . . ?
C13 C14 C19 C12 0.9(4) . . . . ?
C13 C18 C20 C27 -175.5(3) . . . . ?
C14 C13 C18 C4 114.0(3) . . . . ?
C14 C13 C18 C20 -70.2(4) . . . . ?
C16 C7 C13 C14 -0.9(4) . . . . ?
C16 C7 C13 C18 178.7(2) . . . . ?
C16 C12 C19 C14 -0.8(4) . . . . ?
C17 C3 C6 O1 174.6(3) . . . . ?
C17 C3 C6 C10 -2.3(4) . . . . ?
C17 C3 C11 C8 -65.5(4) . . . . ?
C17 C3 C11 C15 121.1(3) . . . . ?
C18 C4 C25 C21 0.5(4) . . . . ?
C18 C13 C14 C19 -179.7(3) . . . . ?
C18 C20 C27 C21 0.4(5) . . . . ?
C19 C12 C16 C7 -0.1(4) . . . . ?
C25 C4 C18 C13 175.1(3) . . . . ?
C25 C4 C18 C20 -0.8(4) . . . . ?
C25 C21 C27 C20 -0.7(5) . . . . ?
C27 C21 C25 C4 0.3(5) . . . . ?

loop_
_twin_individual_id
_twin_individual_mass_fraction_refined
1 0.619(5)
2 0.381(5)
